data_4315737
loop_
_publ_author_name
'Wan-Jung Chuang'
'I-Jung Lin'
'Hsing-Yin Chen'
'Yu-Lun Chang'
'Sodio C. N. Hsu'

_publ_section_title
;
 Characterization of A New Copper(I)-Nitrito Complex That Evolves Nitric
 Oxide
;
_journal_name_full 'Inorganic Chemistry'
_journal_page_first 5377
_journal_page_last 5384
_journal_paper_doi 10.1021/ic100083b
_journal_volume 49
_journal_year 2010
_chemical_formula_moiety 'C38 H34 Cl Cu O2 P2'
_chemical_formula_sum 'C38 H34 Cl Cu O2 P2'
_chemical_formula_weight 683.58
_chemical_name_systematic
;
 ?
;
_space_group_IT_number 15
_symmetry_cell_setting monoclinic
_symmetry_space_group_name_Hall '-C 2yc'
_symmetry_space_group_name_H-M 'C 1 2/c 1'
_atom_sites_solution_hydrogens geom
_atom_sites_solution_primary direct
_atom_sites_solution_secondary difmap
_audit_creation_method SHELXL-97
_cell_angle_alpha 90.00
_cell_angle_beta 105.1710(10)
_cell_angle_gamma 90.00
_cell_formula_units_Z 8
_cell_length_a 22.2512(3)
_cell_length_b 16.0416(2)
_cell_length_c 19.2459(3)
_cell_measurement_reflns_used 0
_cell_measurement_temperature 200(2)
_cell_measurement_theta_max 0
_cell_measurement_theta_min 0
_cell_volume 6630.31(16)
_computing_molecular_graphics 'Ortep-3 for Windows (Farrugia, 1997)'
_computing_publication_material 'WinGX publication routines (Farrugia, 1999)'
_computing_structure_refinement 'SHELXL-97 (Sheldrick, 1997)'
_computing_structure_solution 'SHELXS-86 (Sheldrick, 1986)'
_diffrn_ambient_temperature 200(2)
_diffrn_measured_fraction_theta_full 0.995
_diffrn_measured_fraction_theta_max 0.995
_diffrn_radiation_monochromator graphite
_diffrn_radiation_source 'fine-focus sealed tube'
_diffrn_radiation_type MoK\a
_diffrn_radiation_wavelength 0.71073
_diffrn_reflns_av_R_equivalents 0.0274
_diffrn_reflns_av_sigmaI/netI 0.0272
_diffrn_reflns_limit_h_max 25
_diffrn_reflns_limit_h_min -26
_diffrn_reflns_limit_k_max 18
_diffrn_reflns_limit_k_min -19
_diffrn_reflns_limit_l_max 22
_diffrn_reflns_limit_l_min -22
_diffrn_reflns_number 20951
_diffrn_reflns_theta_full 25.03
_diffrn_reflns_theta_max 25.03
_diffrn_reflns_theta_min 1.58
_exptl_absorpt_coefficient_mu 0.869
_exptl_absorpt_correction_T_max 0.8318
_exptl_absorpt_correction_T_min 0.7226
_exptl_absorpt_correction_type multi-scan
_exptl_crystal_colour colorless
_exptl_crystal_density_diffrn 1.370
_exptl_crystal_density_method 'not measured'
_exptl_crystal_description prism
_exptl_crystal_F_000 2832
_exptl_crystal_size_max 0.40
_exptl_crystal_size_mid 0.28
_exptl_crystal_size_min 0.22
_refine_diff_density_max 0.540
_refine_diff_density_min -0.681
_refine_diff_density_rms 0.227
_refine_ls_extinction_method none
_refine_ls_goodness_of_fit_ref 1.180
_refine_ls_hydrogen_treatment fixed
_refine_ls_matrix_type full
_refine_ls_number_parameters 397
_refine_ls_number_reflns 5834
_refine_ls_number_restraints 0
_refine_ls_restrained_S_all 1.180
_refine_ls_R_factor_all 0.0407
_refine_ls_R_factor_gt 0.0294
_refine_ls_shift/su_max 0.001
_refine_ls_shift/su_mean 0.000
_refine_ls_structure_factor_coef Fsqd
_refine_ls_weighting_details 'calc w=1/[\s^2^(Fo^2^)+(0.0592P)^2^+1.9165P] where P=(Fo^2^+2Fc^2^)/3'
_refine_ls_weighting_scheme calc
_refine_ls_wR_factor_gt 0.0845
_refine_ls_wR_factor_ref 0.1034
_reflns_number_gt 5053
_reflns_number_total 5834
_reflns_threshold_expression >2sigma(I)
_cod_data_source_file ic100083b_si_002_2.cif
_cod_data_source_block 2
_cod_original_sg_symbol_H-M 'C 2/c'
_cod_database_code 4315737

loop_
_symmetry_equiv_pos_as_xyz
'x, y, z'
'-x, y, -z+1/2'
'x+1/2, y+1/2, z'
'-x+1/2, y+1/2, -z+1/2'
'-x, -y, -z'
'x, -y, z-1/2'
'-x+1/2, -y+1/2, -z'
'x+1/2, -y+1/2, z-1/2'

loop_
_atom_site_label
_atom_site_type_symbol
_atom_site_fract_x
_atom_site_fract_y
_atom_site_fract_z
_atom_site_U_iso_or_equiv
_atom_site_adp_type
_atom_site_occupancy
_atom_site_symmetry_multiplicity
_atom_site_calc_flag
_atom_site_refinement_flags
_atom_site_disorder_assembly
_atom_site_disorder_group
C1 C 0.33450(10) 0.41056(14) 0.01861(12) 0.0281(5) Uani 1 1 d . . .
C2 C 0.33770(12) 0.32444(15) 0.02002(14) 0.0400(6) Uani 1 1 d . . .
H2 H 0.3457 0.2960 0.0648 0.048 Uiso 1 1 calc R . .
C3 C 0.32937(14) 0.27908(18) -0.04309(17) 0.0527(7) Uani 1 1 d . . .
H3 H 0.3319 0.2200 -0.0415 0.063 Uiso 1 1 calc R . .
C4 C 0.31750(13) 0.31986(19) -0.10776(15) 0.0486(7) Uani 1 1 d . . .
H4 H 0.3119 0.2886 -0.1509 0.058 Uiso 1 1 calc R . .
C5 C 0.31355(11) 0.40556(17) -0.11133(13) 0.0394(6) Uani 1 1 d . . .
H5 H 0.3049 0.4332 -0.1565 0.047 Uiso 1 1 calc R . .
C6 C 0.32243(11) 0.45094(15) -0.04820(13) 0.0318(5) Uani 1 1 d . . .
C7 C 0.30400(16) 0.5804(2) -0.11157(16) 0.0616(8) Uani 1 1 d . . .
H7A H 0.3040 0.6404 -0.1019 0.092 Uiso 1 1 calc R . .
H7B H 0.2624 0.5631 -0.1392 0.092 Uiso 1 1 calc R . .
H7C H 0.3342 0.5682 -0.1392 0.092 Uiso 1 1 calc R . .
C8 C 0.41669(10) 0.52346(14) 0.11215(12) 0.0281(5) Uani 1 1 d . . .
C9 C 0.42854(11) 0.59685(16) 0.15119(13) 0.0371(6) Uani 1 1 d . . .
H9 H 0.3973 0.6205 0.1706 0.044 Uiso 1 1 calc R . .
C10 C 0.48571(13) 0.63591(19) 0.16202(16) 0.0506(7) Uani 1 1 d . . .
H10 H 0.4930 0.6869 0.1880 0.061 Uiso 1 1 calc R . .
C11 C 0.53175(13) 0.6023(2) 0.13587(16) 0.0539(8) Uani 1 1 d . . .
H11 H 0.5709 0.6293 0.1440 0.065 Uiso 1 1 calc R . .
C12 C 0.52099(13) 0.5292(2) 0.09787(17) 0.0549(8) Uani 1 1 d . . .
H12 H 0.5530 0.5052 0.0801 0.066 Uiso 1 1 calc R . .
C13 C 0.46352(12) 0.49000(17) 0.08524(16) 0.0447(7) Uani 1 1 d . . .
H13 H 0.4562 0.4399 0.0580 0.054 Uiso 1 1 calc R . .
C14 C 0.35240(10) 0.39693(13) 0.17010(12) 0.0267(5) Uani 1 1 d . . .
C15 C 0.41013(12) 0.37241(19) 0.21162(16) 0.0505(7) Uani 1 1 d . . .
H15 H 0.4467 0.3970 0.2040 0.061 Uiso 1 1 calc R . .
C16 C 0.41508(13) 0.3121(2) 0.26441(17) 0.0601(9) Uani 1 1 d . . .
H16 H 0.4551 0.2952 0.2922 0.072 Uiso 1 1 calc R . .
C17 C 0.36290(13) 0.27683(16) 0.27694(14) 0.0422(6) Uani 1 1 d . . .
H17 H 0.3666 0.2357 0.3133 0.051 Uiso 1 1 calc R . .
C18 C 0.30528(12) 0.30125(15) 0.23666(14) 0.0394(6) Uani 1 1 d . . .
H18 H 0.2689 0.2770 0.2451 0.047 Uiso 1 1 calc R . .
C19 C 0.30009(11) 0.36094(15) 0.18393(13) 0.0350(6) Uani 1 1 d . . .
H19 H 0.2599 0.3777 0.1566 0.042 Uiso 1 1 calc R . .
C20 C 0.12897(10) 0.45982(13) 0.11356(13) 0.0284(5) Uani 1 1 d . . .
C21 C 0.15346(13) 0.46454(18) 0.18765(14) 0.0436(7) Uani 1 1 d . . .
H21 H 0.1832 0.5064 0.2075 0.052 Uiso 1 1 calc R . .
C22 C 0.13486(13) 0.4089(2) 0.23280(15) 0.0534(7) Uani 1 1 d . . .
H22 H 0.1518 0.4127 0.2834 0.064 Uiso 1 1 calc R . .
C23 C 0.09182(13) 0.34800(18) 0.20454(16) 0.0502(7) Uani 1 1 d . . .
H23 H 0.0796 0.3091 0.2355 0.060 Uiso 1 1 calc R . .
C24 C 0.06657(13) 0.34366(16) 0.13144(16) 0.0475(7) Uani 1 1 d . . .
H24 H 0.0363 0.3023 0.1120 0.057 Uiso 1 1 calc R . .
C25 C 0.08494(11) 0.39912(15) 0.08614(14) 0.0369(6) Uani 1 1 d . . .
H25 H 0.0672 0.3956 0.0357 0.044 Uiso 1 1 calc R . .
C26 C 0.13095(10) 0.48938(14) -0.03344(13) 0.0303(5) Uani 1 1 d . . .
C27 C 0.16596(12) 0.42738(15) -0.05485(14) 0.0371(6) Uani 1 1 d . . .
H27 H 0.2037 0.4092 -0.0226 0.045 Uiso 1 1 calc R . .
C28 C 0.14659(13) 0.39179(17) -0.12245(15) 0.0466(7) Uani 1 1 d . . .
H28 H 0.1705 0.3486 -0.1359 0.056 Uiso 1 1 calc R . .
C29 C 0.09285(14) 0.41873(19) -0.17016(15) 0.0491(7) Uani 1 1 d . . .
H29 H 0.0798 0.3946 -0.2168 0.059 Uiso 1 1 calc R . .
C30 C 0.05789(13) 0.48078(19) -0.15026(14) 0.0479(7) Uani 1 1 d . . .
H30 H 0.0208 0.4996 -0.1833 0.058 Uiso 1 1 calc R . .
C31 C 0.07660(12) 0.51567(17) -0.08257(13) 0.0383(6) Uani 1 1 d . . .
H31 H 0.0521 0.5582 -0.0693 0.046 Uiso 1 1 calc R . .
C32 C 0.10782(10) 0.62339(14) 0.05294(12) 0.0298(5) Uani 1 1 d . . .
C33 C 0.05694(10) 0.62520(15) 0.08199(13) 0.0335(5) Uani 1 1 d . . .
H33 H 0.0481 0.5782 0.1077 0.040 Uiso 1 1 calc R . .
C34 C 0.01888(11) 0.69473(16) 0.07388(14) 0.0410(6) Uani 1 1 d . . .
H34 H -0.0160 0.6954 0.0937 0.049 Uiso 1 1 calc R . .
C35 C 0.03201(13) 0.76290(17) 0.03684(15) 0.0477(7) Uani 1 1 d . . .
H35 H 0.0057 0.8105 0.0309 0.057 Uiso 1 1 calc R . .
C36 C 0.08284(13) 0.76306(16) 0.00812(15) 0.0450(7) Uani 1 1 d . . .
H36 H 0.0919 0.8106 -0.0168 0.054 Uiso 1 1 calc R . .
C37 C 0.12038(11) 0.69302(15) 0.01611(14) 0.0372(6) Uani 1 1 d . . .
C38 C 0.17829(15) 0.74526(19) -0.06353(18) 0.0620(9) Uani 1 1 d . . .
H38A H 0.2159 0.7323 -0.0788 0.093 Uiso 1 1 calc R . .
H38B H 0.1821 0.8010 -0.0420 0.093 Uiso 1 1 calc R . .
H38C H 0.1420 0.7436 -0.1053 0.093 Uiso 1 1 calc R . .
Cl1 Cl 0.27972(3) 0.64511(4) 0.19547(4) 0.04631(18) Uani 1 1 d . . .
Cu1 Cu 0.259983(12) 0.552814(16) 0.106123(14) 0.02567(11) Uani 1 1 d . . .
O1 O 0.32065(9) 0.53610(11) -0.04516(9) 0.0414(4) Uani 1 1 d . . .
O2 O 0.17066(9) 0.68504(11) -0.01145(11) 0.0503(5) Uani 1 1 d . . .
P1 P 0.34084(3) 0.47418(3) 0.09862(3) 0.02378(14) Uani 1 1 d . . .
P2 P 0.15812(3) 0.53270(4) 0.05713(3) 0.02724(15) Uani 1 1 d . . .

loop_
_atom_site_aniso_label
_atom_site_aniso_U_11
_atom_site_aniso_U_22
_atom_site_aniso_U_33
_atom_site_aniso_U_23
_atom_site_aniso_U_13
_atom_site_aniso_U_12
C1 0.0223(11) 0.0326(12) 0.0305(12) -0.0032(10) 0.0093(9) 0.0003(9)
C2 0.0521(16) 0.0320(13) 0.0413(15) -0.0027(11) 0.0220(13) 0.0014(12)
C3 0.0671(19) 0.0361(15) 0.0597(19) -0.0157(14) 0.0253(16) -0.0077(14)
C4 0.0504(17) 0.0577(18) 0.0426(16) -0.0201(14) 0.0207(13) -0.0126(14)
C5 0.0327(13) 0.0584(17) 0.0284(13) -0.0042(12) 0.0104(11) -0.0061(12)
C6 0.0257(12) 0.0391(14) 0.0320(13) -0.0010(10) 0.0103(10) -0.0032(10)
C7 0.078(2) 0.0619(19) 0.0409(17) 0.0217(15) 0.0083(16) 0.0067(18)
C8 0.0235(11) 0.0322(12) 0.0289(12) 0.0076(10) 0.0071(10) -0.0002(9)
C9 0.0323(13) 0.0415(14) 0.0381(14) -0.0020(12) 0.0104(11) -0.0036(11)
C10 0.0465(17) 0.0540(17) 0.0503(17) -0.0088(14) 0.0111(14) -0.0213(14)
C11 0.0329(15) 0.072(2) 0.0563(19) 0.0043(16) 0.0108(13) -0.0191(14)
C12 0.0309(15) 0.074(2) 0.066(2) 0.0009(17) 0.0247(15) -0.0019(14)
C13 0.0334(14) 0.0470(16) 0.0579(18) -0.0075(13) 0.0196(13) -0.0016(12)
C14 0.0291(12) 0.0262(11) 0.0260(12) -0.0003(9) 0.0094(10) 0.0014(9)
C15 0.0298(14) 0.0672(19) 0.0534(17) 0.0283(15) 0.0089(12) 0.0024(13)
C16 0.0381(15) 0.077(2) 0.060(2) 0.0379(18) 0.0044(14) 0.0092(15)
C17 0.0538(17) 0.0395(14) 0.0335(14) 0.0098(12) 0.0117(12) 0.0018(12)
C18 0.0434(15) 0.0393(14) 0.0367(14) 0.0047(12) 0.0123(12) -0.0116(12)
C19 0.0278(12) 0.0397(14) 0.0357(14) 0.0061(11) 0.0049(10) -0.0031(10)
C20 0.0228(12) 0.0288(12) 0.0348(13) 0.0001(10) 0.0097(10) 0.0037(9)
C21 0.0375(15) 0.0582(17) 0.0347(15) -0.0029(13) 0.0089(12) -0.0143(12)
C22 0.0477(17) 0.079(2) 0.0342(15) 0.0081(15) 0.0118(13) -0.0076(16)
C23 0.0508(17) 0.0526(17) 0.0508(18) 0.0127(14) 0.0200(14) -0.0059(14)
C24 0.0495(16) 0.0382(15) 0.0554(18) 0.0010(13) 0.0149(14) -0.0104(12)
C25 0.0356(13) 0.0356(14) 0.0386(14) -0.0012(11) 0.0081(11) -0.0021(11)
C26 0.0266(12) 0.0329(13) 0.0330(13) 0.0003(10) 0.0106(10) -0.0044(10)
C27 0.0301(13) 0.0387(14) 0.0431(15) -0.0036(12) 0.0108(11) -0.0007(11)
C28 0.0465(16) 0.0459(16) 0.0524(17) -0.0128(13) 0.0218(14) -0.0033(13)
C29 0.0545(18) 0.0597(18) 0.0340(15) -0.0112(13) 0.0134(13) -0.0095(15)
C30 0.0450(16) 0.0635(19) 0.0308(14) 0.0013(13) 0.0020(12) 0.0013(14)
C31 0.0343(13) 0.0462(15) 0.0338(14) -0.0006(12) 0.0080(11) 0.0052(11)
C32 0.0246(12) 0.0302(12) 0.0316(13) -0.0052(10) 0.0023(10) 0.0011(9)
C33 0.0263(12) 0.0340(13) 0.0366(14) -0.0093(11) 0.0019(10) -0.0005(10)
C34 0.0321(13) 0.0460(15) 0.0428(15) -0.0146(13) 0.0058(11) 0.0069(11)
C35 0.0486(16) 0.0398(15) 0.0490(17) -0.0110(13) 0.0027(13) 0.0177(13)
C36 0.0526(16) 0.0315(14) 0.0472(16) 0.0007(12) 0.0063(13) 0.0037(12)
C37 0.0335(13) 0.0353(13) 0.0404(14) -0.0006(11) 0.0053(11) 0.0013(11)
C38 0.068(2) 0.0561(19) 0.069(2) 0.0239(16) 0.0301(17) 0.0032(16)
Cl1 0.0531(4) 0.0478(4) 0.0423(4) -0.0164(3) 0.0202(3) -0.0015(3)
Cu1 0.02236(17) 0.02710(17) 0.02815(17) 0.00097(11) 0.00765(12) 0.00138(10)
O1 0.0550(12) 0.0374(10) 0.0308(10) 0.0088(8) 0.0096(9) 0.0011(8)
O2 0.0470(11) 0.0446(11) 0.0652(13) 0.0188(10) 0.0251(10) 0.0065(9)
P1 0.0215(3) 0.0250(3) 0.0254(3) 0.0009(2) 0.0071(2) 0.0009(2)
P2 0.0218(3) 0.0293(3) 0.0303(3) -0.0004(2) 0.0063(2) 0.0015(2)

loop_
_atom_type_symbol
_atom_type_description
_atom_type_scat_dispersion_real
_atom_type_scat_dispersion_imag
_atom_type_scat_source
C C 0.0033 0.0016 'International Tables Vol C Tables 4.2.6.8 and 6.1.1.4'
H H 0.0000 0.0000 'International Tables Vol C Tables 4.2.6.8 and 6.1.1.4'
O O 0.0106 0.0060 'International Tables Vol C Tables 4.2.6.8 and 6.1.1.4'
P P 0.1023 0.0942 'International Tables Vol C Tables 4.2.6.8 and 6.1.1.4'
Cl Cl 0.1484 0.1585 'International Tables Vol C Tables 4.2.6.8 and 6.1.1.4'
Cu Cu 0.3201 1.2651 'International Tables Vol C Tables 4.2.6.8 and 6.1.1.4'

loop_
_geom_angle_atom_site_label_1
_geom_angle_atom_site_label_2
_geom_angle_atom_site_label_3
_geom_angle
_geom_angle_site_symmetry_1
_geom_angle_site_symmetry_3
_geom_angle_publ_flag
C2 C1 C6 118.4(2) . . ?
C2 C1 P1 123.42(19) . . ?
C6 C1 P1 118.06(17) . . ?
C1 C2 C3 120.9(3) . . ?
C1 C2 H2 119.6 . . ?
C3 C2 H2 119.6 . . ?
C4 C3 C2 119.7(3) . . ?
C4 C3 H3 120.1 . . ?
C2 C3 H3 120.1 . . ?
C3 C4 C5 121.1(2) . . ?
C3 C4 H4 119.4 . . ?
C5 C4 H4 119.4 . . ?
C4 C5 C6 119.2(2) . . ?
C4 C5 H5 120.4 . . ?
C6 C5 H5 120.4 . . ?
O1 C6 C5 124.3(2) . . ?
O1 C6 C1 115.0(2) . . ?
C5 C6 C1 120.7(2) . . ?
O1 C7 H7A 109.5 . . ?
O1 C7 H7B 109.5 . . ?
H7A C7 H7B 109.5 . . ?
O1 C7 H7C 109.5 . . ?
H7A C7 H7C 109.5 . . ?
H7B C7 H7C 109.5 . . ?
C13 C8 C9 118.5(2) . . ?
C13 C8 P1 122.52(19) . . ?
C9 C8 P1 119.01(17) . . ?
C10 C9 C8 120.3(2) . . ?
C10 C9 H9 119.9 . . ?
C8 C9 H9 119.9 . . ?
C11 C10 C9 120.9(3) . . ?
C11 C10 H10 119.5 . . ?
C9 C10 H10 119.5 . . ?
C10 C11 C12 119.5(2) . . ?
C10 C11 H11 120.3 . . ?
C12 C11 H11 120.3 . . ?
C11 C12 C13 120.4(3) . . ?
C11 C12 H12 119.8 . . ?
C13 C12 H12 119.8 . . ?
C8 C13 C12 120.5(3) . . ?
C8 C13 H13 119.8 . . ?
C12 C13 H13 119.8 . . ?
C15 C14 C19 118.1(2) . . ?
C15 C14 P1 123.91(18) . . ?
C19 C14 P1 117.99(17) . . ?
C14 C15 C16 120.4(2) . . ?
C14 C15 H15 119.8 . . ?
C16 C15 H15 119.8 . . ?
C17 C16 C15 120.6(3) . . ?
C17 C16 H16 119.7 . . ?
C15 C16 H16 119.7 . . ?
C18 C17 C16 119.6(2) . . ?
C18 C17 H17 120.2 . . ?
C16 C17 H17 120.2 . . ?
C17 C18 C19 120.1(2) . . ?
C17 C18 H18 120.0 . . ?
C19 C18 H18 120.0 . . ?
C18 C19 C14 121.2(2) . . ?
C18 C19 H19 119.4 . . ?
C14 C19 H19 119.4 . . ?
C25 C20 C21 118.6(2) . . ?
C25 C20 P2 123.35(19) . . ?
C21 C20 P2 118.07(18) . . ?
C22 C21 C20 120.6(2) . . ?
C22 C21 H21 119.7 . . ?
C20 C21 H21 119.7 . . ?
C23 C22 C21 120.1(3) . . ?
C23 C22 H22 119.9 . . ?
C21 C22 H22 119.9 . . ?
C24 C23 C22 119.8(3) . . ?
C24 C23 H23 120.1 . . ?
C22 C23 H23 120.1 . . ?
C23 C24 C25 120.3(3) . . ?
C23 C24 H24 119.8 . . ?
C25 C24 H24 119.8 . . ?
C20 C25 C24 120.6(2) . . ?
C20 C25 H25 119.7 . . ?
C24 C25 H25 119.7 . . ?
C27 C26 C31 118.0(2) . . ?
C27 C26 P2 118.94(19) . . ?
C31 C26 P2 123.02(18) . . ?
C28 C27 C26 120.9(2) . . ?
C28 C27 H27 119.6 . . ?
C26 C27 H27 119.6 . . ?
C29 C28 C27 120.1(3) . . ?
C29 C28 H28 119.9 . . ?
C27 C28 H28 119.9 . . ?
C28 C29 C30 119.9(3) . . ?
C28 C29 H29 120.1 . . ?
C30 C29 H29 120.1 . . ?
C29 C30 C31 120.2(3) . . ?
C29 C30 H30 119.9 . . ?
C31 C30 H30 119.9 . . ?
C30 C31 C26 120.9(2) . . ?
C30 C31 H31 119.6 . . ?
C26 C31 H31 119.6 . . ?
C33 C32 C37 118.9(2) . . ?
C33 C32 P2 123.68(19) . . ?
C37 C32 P2 117.42(18) . . ?
C32 C33 C34 120.7(2) . . ?
C32 C33 H33 119.6 . . ?
C34 C33 H33 119.6 . . ?
C35 C34 C33 119.5(2) . . ?
C35 C34 H34 120.3 . . ?
C33 C34 H34 120.3 . . ?
C34 C35 C36 121.0(2) . . ?
C34 C35 H35 119.5 . . ?
C36 C35 H35 119.5 . . ?
C35 C36 C37 119.1(3) . . ?
C35 C36 H36 120.4 . . ?
C37 C36 H36 120.4 . . ?
O2 C37 C36 124.4(2) . . ?
O2 C37 C32 114.7(2) . . ?
C36 C37 C32 120.9(2) . . ?
O2 C38 H38A 109.5 . . ?
O2 C38 H38B 109.5 . . ?
H38A C38 H38B 109.5 . . ?
O2 C38 H38C 109.5 . . ?
H38A C38 H38C 109.5 . . ?
H38B C38 H38C 109.5 . . ?
Cl1 Cu1 P1 115.26(3) . . ?
Cl1 Cu1 P2 113.26(3) . . ?
P1 Cu1 P2 129.46(2) . . ?
C6 O1 C7 117.6(2) . . ?
C37 O2 C38 117.9(2) . . ?
C8 P1 C1 103.19(10) . . ?
C8 P1 C14 104.21(10) . . ?
C1 P1 C14 102.82(10) . . ?
C8 P1 Cu1 118.57(8) . . ?
C1 P1 Cu1 119.06(7) . . ?
C14 P1 Cu1 107.03(7) . . ?
C32 P2 C26 102.43(11) . . ?
C32 P2 C20 103.15(10) . . ?
C26 P2 C20 104.10(10) . . ?
C32 P2 Cu1 116.45(8) . . ?
C26 P2 Cu1 120.17(7) . . ?
C20 P2 Cu1 108.65(8) . . ?

loop_
_geom_bond_atom_site_label_1
_geom_bond_atom_site_label_2
_geom_bond_distance
_geom_bond_site_symmetry_2
_geom_bond_publ_flag
C1 C2 1.383(3) . ?
C1 C6 1.402(3) . ?
C1 P1 1.822(2) . ?
C2 C3 1.386(4) . ?
C2 H2 0.9500 . ?
C3 C4 1.369(4) . ?
C3 H3 0.9500 . ?
C4 C5 1.378(4) . ?
C4 H4 0.9500 . ?
C5 C6 1.386(3) . ?
C5 H5 0.9500 . ?
C6 O1 1.368(3) . ?
C7 O1 1.424(3) . ?
C7 H7A 0.9800 . ?
C7 H7B 0.9800 . ?
C7 H7C 0.9800 . ?
C8 C13 1.387(3) . ?
C8 C9 1.384(3) . ?
C8 P1 1.820(2) . ?
C9 C10 1.384(3) . ?
C9 H9 0.9500 . ?
C10 C11 1.365(4) . ?
C10 H10 0.9500 . ?
C11 C12 1.369(4) . ?
C11 H11 0.9500 . ?
C12 C13 1.388(4) . ?
C12 H12 0.9500 . ?
C13 H13 0.9500 . ?
C14 C15 1.381(3) . ?
C14 C19 1.386(3) . ?
C14 P1 1.819(2) . ?
C15 C16 1.386(4) . ?
C15 H15 0.9500 . ?
C16 C17 1.369(4) . ?
C16 H16 0.9500 . ?
C17 C18 1.370(4) . ?
C17 H17 0.9500 . ?
C18 C19 1.378(3) . ?
C18 H18 0.9500 . ?
C19 H19 0.9500 . ?
C20 C25 1.384(3) . ?
C20 C21 1.389(3) . ?
C20 P2 1.826(2) . ?
C21 C22 1.383(4) . ?
C21 H21 0.9500 . ?
C22 C23 1.376(4) . ?
C22 H22 0.9500 . ?
C23 C24 1.373(4) . ?
C23 H23 0.9500 . ?
C24 C25 1.380(3) . ?
C24 H24 0.9500 . ?
C25 H25 0.9500 . ?
C26 C27 1.390(3) . ?
C26 C31 1.392(3) . ?
C26 P2 1.826(2) . ?
C27 C28 1.382(4) . ?
C27 H27 0.9500 . ?
C28 C29 1.373(4) . ?
C28 H28 0.9500 . ?
C29 C30 1.378(4) . ?
C29 H29 0.9500 . ?
C30 C31 1.378(4) . ?
C30 H30 0.9500 . ?
C31 H31 0.9500 . ?
C32 C33 1.388(3) . ?
C32 C37 1.390(3) . ?
C32 P2 1.824(2) . ?
C33 C34 1.384(3) . ?
C33 H33 0.9500 . ?
C34 C35 1.378(4) . ?
C34 H34 0.9500 . ?
C35 C36 1.383(4) . ?
C35 H35 0.9500 . ?
C36 C37 1.384(3) . ?
C36 H36 0.9500 . ?
C37 O2 1.364(3) . ?
C38 O2 1.434(3) . ?
C38 H38A 0.9800 . ?
C38 H38B 0.9800 . ?
C38 H38C 0.9800 . ?
Cl1 Cu1 2.2240(7) . ?
Cu1 P1 2.2326(6) . ?
Cu1 P2 2.2387(6) . ?
